data_4339051
loop_
_publ_author_name
'Aspinall, Helen C.'
'Bickley, Jamie F.'
'Gaskell, Jeffrey M.'
'Jones, Anthony C.'
'Labat, Gael'
'Chalker, Paul R.'
'Williams, Paul A.'

_publ_section_title
;
 Precursors for MOCVD and ALD of rare earth oxides-complexes of the early
 lanthanides with a donor-functionalized alkoxide ligand.
;
_journal_issue 15
_journal_name_full 'Inorganic chemistry'
_journal_page_first 5852
_journal_page_last 5860
_journal_paper_doi 10.1021/ic061382y
_journal_volume 46
_journal_year 2007
_chemical_formula_moiety '[La3Na(C5H11O2)9(OH)]'
_chemical_formula_sum 'C45 H100 La3 Na O19'
_chemical_formula_weight 1384.97
_chemical_name_systematic
; 
 ? 
;
_space_group_IT_number 2
_symmetry_cell_setting triclinic
_symmetry_space_group_name_Hall '-P 1'
_symmetry_space_group_name_H-M 'P -1'
_atom_sites_solution_hydrogens geom
_atom_sites_solution_primary direct
_atom_sites_solution_secondary difmap
_audit_creation_method SHELXL-97
_cell_angle_alpha 74.7490(10)
_cell_angle_beta 78.4960(10)
_cell_angle_gamma 71.2260(10)
_cell_formula_units_Z 2
_cell_length_a 11.5140(7)
_cell_length_b 13.5134(8)
_cell_length_c 22.3467(13)
_cell_measurement_reflns_used 15621
_cell_measurement_temperature 100(2)
_cell_measurement_theta_max 28.27
_cell_measurement_theta_min 0.77
_cell_volume 3150.9(3)
_computing_cell_refinement 'Bruker SMART'
_computing_data_collection 'Bruker SMART'
_computing_data_reduction 'Bruker SAINT'
_computing_molecular_graphics 'Bruker SHELXTL'
_computing_publication_material 'Bruker SHELXTL'
_computing_structure_refinement 'SHELXL-97 (Sheldrick, 1997)'
_computing_structure_solution 'SHELXS-97 (Sheldrick, 1990)'
_diffrn_ambient_temperature 100(2)
_diffrn_measured_fraction_theta_full 0.919
_diffrn_measured_fraction_theta_max 0.919
_diffrn_measurement_device_type 'CCD area detector'
_diffrn_measurement_method 'phi and omega scans'
_diffrn_radiation_monochromator graphite
_diffrn_radiation_source 'fine-focus sealed tube'
_diffrn_radiation_type MoK\a
_diffrn_radiation_wavelength 0.71073
_diffrn_reflns_av_R_equivalents 0.0222
_diffrn_reflns_av_sigmaI/netI 0.0604
_diffrn_reflns_limit_h_max 13
_diffrn_reflns_limit_h_min -12
_diffrn_reflns_limit_k_max 16
_diffrn_reflns_limit_k_min -5
_diffrn_reflns_limit_l_max 26
_diffrn_reflns_limit_l_min -21
_diffrn_reflns_number 13083
_diffrn_reflns_theta_full 25.00
_diffrn_reflns_theta_max 25.00
_diffrn_reflns_theta_min 1.70
_exptl_absorpt_coefficient_mu 2.064
_exptl_absorpt_correction_T_max 0.662
_exptl_absorpt_correction_T_min 0.480
_exptl_absorpt_correction_type empirical
_exptl_absorpt_process_details 'SADABS, BRUKER SAINT'
_exptl_crystal_colour colourless
_exptl_crystal_density_diffrn 1.460
_exptl_crystal_density_meas 0
_exptl_crystal_density_method 'not measured'
_exptl_crystal_description block
_exptl_crystal_F_000 1408
_exptl_crystal_size_max 0.5
_exptl_crystal_size_mid 0.3
_exptl_crystal_size_min 0.2
_refine_diff_density_max 2.178
_refine_diff_density_min -0.815
_refine_diff_density_rms 0.096
_refine_ls_extinction_method none
_refine_ls_goodness_of_fit_ref 1.074
_refine_ls_hydrogen_treatment mixed
_refine_ls_matrix_type full
_refine_ls_number_parameters 640
_refine_ls_number_reflns 10204
_refine_ls_number_restraints 0
_refine_ls_restrained_S_all 1.074
_refine_ls_R_factor_all 0.0335
_refine_ls_R_factor_gt 0.0299
_refine_ls_shift/su_max <0.001
_refine_ls_shift/su_mean <0.000
_refine_ls_structure_factor_coef Fsqd
_refine_ls_weighting_details 'calc w=1/[\s^2^(Fo^2^)+(0.0123P)^2^+0.2035P] where P=(Fo^2^+2Fc^2^)/3'
_refine_ls_weighting_scheme calc
_refine_ls_wR_factor_gt 0.0785
_refine_ls_wR_factor_ref 0.0802
_reflns_number_gt 9212
_reflns_number_total 10204
_reflns_threshold_expression I>2sigma(I)
_cod_data_source_file ic061382ysi20060725_053443.cif
_cod_data_source_block jg48
_cod_depositor_comments
;
The following automatic conversions were performed:
'_atom_site_symetry_multiplicity' tag replaced with
'_atom_site_symmetry_multiplicity'.

Automatic conversion script
Id: cif_correct_tags 1440 2010-10-19 06:21:57Z saulius 

The following automatic conversions were performed:

'_symmetry_cell_setting' value 'Triclinic' changed to 'triclinic'
according to
/usr/data/users/saulius/automatic-downloads/retrospective/ACS/lib/dictionaries/cif_core.dic
dictionary named 'cif_core.dic' version 2.4.2 from 2011-04-26.

Automatic conversion script
Id: cif_fix_values 2281 2013-09-26 08:29:07Z andrius 
;
_cod_original_sg_symbol_Hall -P1
_cod_original_sg_symbol_H-M P-1
_cod_database_code 4339051

loop_
_symmetry_equiv_pos_as_xyz
'x, y, z'
'-x, -y, -z'

loop_
_atom_site_label
_atom_site_type_symbol
_atom_site_fract_x
_atom_site_fract_y
_atom_site_fract_z
_atom_site_U_iso_or_equiv
_atom_site_adp_type
_atom_site_occupancy
_atom_site_symmetry_multiplicity
_atom_site_calc_flag
_atom_site_refinement_flags
C1 C 0.4503(3) 0.8981(3) 0.21656(18) 0.0184(8) Uani 1 1 d .
C2 C 0.4085(4) 1.0070(3) 0.17285(19) 0.0249(9) Uani 1 1 d .
H2A H 0.4524 1.0037 0.1302 0.030 Uiso 1 1 calc R
H2B H 0.3187 1.0254 0.1708 0.030 Uiso 1 1 calc R
C3 C 0.3686(4) 0.8949(4) 0.27915(19) 0.0303(10) Uani 1 1 d .
H3A H 0.2819 0.9142 0.2723 0.036 Uiso 1 1 calc R
H3B H 0.3794 0.9459 0.3002 0.036 Uiso 1 1 calc R
H3C H 0.3919 0.8226 0.3052 0.036 Uiso 1 1 calc R
C4 C 0.4390(4) 0.8167(3) 0.1836(2) 0.0319(11) Uani 1 1 d .
H4A H 0.4901 0.8217 0.1428 0.038 Uiso 1 1 calc R
H4B H 0.3524 0.8317 0.1776 0.038 Uiso 1 1 calc R
H4C H 0.4671 0.7445 0.2091 0.038 Uiso 1 1 calc R
C5 C 0.3663(4) 1.1927(3) 0.1640(2) 0.0289(10) Uani 1 1 d .
H5A H 0.2774 1.2001 0.1735 0.035 Uiso 1 1 calc R
H5B H 0.3904 1.2024 0.1188 0.035 Uiso 1 1 calc R
H5C H 0.3849 1.2470 0.1792 0.035 Uiso 1 1 calc R
C6 C 0.9547(4) 1.1065(3) 0.18650(19) 0.0235(9) Uani 1 1 d .
C7 C 0.9690(4) 1.1205(3) 0.2506(2) 0.0269(10) Uani 1 1 d .
H7A H 0.9097 1.1883 0.2592 0.032 Uiso 1 1 calc R
H7B H 0.9497 1.0610 0.2837 0.032 Uiso 1 1 calc R
C8 C 1.0453(4) 1.0014(3) 0.1738(2) 0.0292(10) Uani 1 1 d .
H8A H 1.0356 0.9429 0.2094 0.035 Uiso 1 1 calc R
H8B H 1.1301 1.0064 0.1678 0.035 Uiso 1 1 calc R
H8C H 1.0285 0.9873 0.1360 0.035 Uiso 1 1 calc R
C9 C 0.9774(4) 1.2003(4) 0.1361(2) 0.0328(11) Uani 1 1 d .
H9A H 1.0613 1.2040 0.1353 0.039 Uiso 1 1 calc R
H9B H 0.9173 1.2667 0.1448 0.039 Uiso 1 1 calc R
H9C H 0.9682 1.1910 0.0954 0.039 Uiso 1 1 calc R
C10 C 1.1101(4) 1.1195(4) 0.3134(2) 0.0365(11) Uani 1 1 d .
H10A H 1.1014 1.0521 0.3411 0.044 Uiso 1 1 calc R
H10B H 1.0482 1.1797 0.3286 0.044 Uiso 1 1 calc R
H10C H 1.1931 1.1250 0.3129 0.044 Uiso 1 1 calc R
C11 C 0.7510(4) 0.9908(3) 0.04910(18) 0.0222(9) Uani 1 1 d .
C12 C 0.7626(4) 1.1015(3) 0.0444(2) 0.0317(10) Uani 1 1 d .
H12A H 0.8414 1.0955 0.0583 0.038 Uiso 1 1 calc R
H12B H 0.7616 1.1422 0.0006 0.038 Uiso 1 1 calc R
C13 C 0.8714(4) 0.9267(4) 0.0172(2) 0.0401(12) Uani 1 1 d .
H13A H 0.9405 0.9204 0.0388 0.048 Uiso 1 1 calc R
H13B H 0.8851 0.9634 -0.0265 0.048 Uiso 1 1 calc R
H13C H 0.8657 0.8551 0.0190 0.048 Uiso 1 1 calc R
C14 C 0.6438(5) 0.9969(4) 0.0177(2) 0.0413(12) Uani 1 1 d .
H14A H 0.6616 1.0217 -0.0276 0.050 Uiso 1 1 calc R
H14B H 0.5688 1.0471 0.0337 0.050 Uiso 1 1 calc R
H14C H 0.6311 0.9259 0.0265 0.050 Uiso 1 1 calc R
C15 C 0.6520(5) 1.2664(3) 0.0733(2) 0.0408(12) Uani 1 1 d .
H15A H 0.6336 1.3015 0.0305 0.049 Uiso 1 1 calc R
H15B H 0.7314 1.2729 0.0787 0.049 Uiso 1 1 calc R
H15C H 0.5866 1.3007 0.1030 0.049 Uiso 1 1 calc R
C16 C 0.5605(4) 1.0753(3) 0.35095(18) 0.0193(9) Uani 1 1 d .
C17 C 0.4878(5) 1.1759(4) 0.3098(2) 0.0502(14) Uani 1 1 d .
H17A H 0.4131 1.1634 0.3012 0.060 Uiso 1 1 calc R
H17B H 0.4605 1.2353 0.3322 0.060 Uiso 1 1 calc R
C18 C 0.4756(5) 1.0453(5) 0.4076(3) 0.0579(16) Uani 1 1 d .
H18A H 0.4070 1.0304 0.3951 0.070 Uiso 1 1 calc R
H18B H 0.4429 1.1043 0.4296 0.070 Uiso 1 1 calc R
H18C H 0.5208 0.9812 0.4353 0.070 Uiso 1 1 calc R
C19 C 0.6704(5) 1.0973(5) 0.3697(3) 0.0635(17) Uani 1 1 d .
H19A H 0.6400 1.1597 0.3891 0.076 Uiso 1 1 calc R
H19B H 0.7290 1.1115 0.3325 0.076 Uiso 1 1 calc R
H19C H 0.7121 1.0348 0.3996 0.076 Uiso 1 1 calc R
C20 C 0.5978(5) 1.3013(3) 0.2403(3) 0.0437(13) Uani 1 1 d .
H20A H 0.6336 1.3014 0.2766 0.052 Uiso 1 1 calc R
H20B H 0.5258 1.3640 0.2334 0.052 Uiso 1 1 calc R
H20C H 0.6597 1.3037 0.2032 0.052 Uiso 1 1 calc R
C21 C 0.7178(4) 0.6147(3) 0.06306(19) 0.0245(9) Uani 1 1 d .
C22 C 0.5982(4) 0.5877(3) 0.0913(2) 0.0278(10) Uani 1 1 d .
H22A H 0.6052 0.5479 0.1351 0.033 Uiso 1 1 calc R
H22B H 0.5304 0.6549 0.0919 0.033 Uiso 1 1 calc R
C23 C 0.8247(4) 0.5121(4) 0.0630(2) 0.0351(11) Uani 1 1 d .
H23A H 0.8103 0.4704 0.0368 0.042 Uiso 1 1 calc R
H23B H 0.8299 0.4697 0.1059 0.042 Uiso 1 1 calc R
H23C H 0.9023 0.5305 0.0464 0.042 Uiso 1 1 calc R
C24 C 0.7084(5) 0.6806(4) -0.0032(2) 0.0460(14) Uani 1 1 d .
H24A H 0.6371 0.7443 -0.0032 0.055 Uiso 1 1 calc R
H24B H 0.6980 0.6376 -0.0298 0.055 Uiso 1 1 calc R
H24C H 0.7840 0.7025 -0.0194 0.055 Uiso 1 1 calc R
C25 C 0.4483(4) 0.5150(4) 0.0800(2) 0.0331(11) Uani 1 1 d .
H25A H 0.3887 0.5862 0.0770 0.040 Uiso 1 1 calc R
H25B H 0.4455 0.4760 0.1237 0.040 Uiso 1 1 calc R
H25C H 0.4273 0.4755 0.0547 0.040 Uiso 1 1 calc R
C26 C 1.0896(3) 0.6342(3) 0.1584(2) 0.0259(9) Uani 1 1 d .
C27 C 1.1260(4) 0.5136(3) 0.1815(2) 0.0308(10) Uani 1 1 d .
H27A H 1.0744 0.4827 0.1654 0.037 Uiso 1 1 calc R
H27B H 1.2136 0.4827 0.1658 0.037 Uiso 1 1 calc R
C28 C 1.0983(4) 0.6581(4) 0.0869(2) 0.0345(11) Uani 1 1 d .
H28A H 1.0387 0.6311 0.0749 0.041 Uiso 1 1 calc R
H28B H 1.1821 0.6230 0.0695 0.041 Uiso 1 1 calc R
H28C H 1.0795 0.7356 0.0706 0.041 Uiso 1 1 calc R
C29 C 1.1758(4) 0.6832(4) 0.1779(2) 0.0322(10) Uani 1 1 d .
H29A H 1.2613 0.6524 0.1606 0.039 Uiso 1 1 calc R
H29B H 1.1696 0.6676 0.2236 0.039 Uiso 1 1 calc R
H29C H 1.1516 0.7608 0.1620 0.039 Uiso 1 1 calc R
C30 C 1.1416(5) 0.3749(4) 0.2715(2) 0.0439(12) Uani 1 1 d .
H30A H 1.2310 0.3442 0.2619 0.053 Uiso 1 1 calc R
H30B H 1.0977 0.3430 0.2519 0.053 Uiso 1 1 calc R
H30C H 1.1182 0.3598 0.3169 0.053 Uiso 1 1 calc R
C31 C 0.4394(4) 0.7237(3) 0.46699(18) 0.0207(9) Uani 1 1 d .
C32 C 0.3287(4) 0.8211(3) 0.4734(2) 0.0272(10) Uani 1 1 d .
H32A H 0.3568 0.8779 0.4814 0.033 Uiso 1 1 calc R
H32B H 0.2918 0.8493 0.4337 0.033 Uiso 1 1 calc R
C33 C 0.3948(4) 0.6355(3) 0.4558(2) 0.0299(10) Uani 1 1 d .
H33A H 0.3501 0.6632 0.4191 0.036 Uiso 1 1 calc R
H33B H 0.3395 0.6124 0.4926 0.036 Uiso 1 1 calc R
H33C H 0.4661 0.5745 0.4487 0.036 Uiso 1 1 calc R
C34 C 0.5062(4) 0.6833(3) 0.52485(19) 0.0291(10) Uani 1 1 d .
H34A H 0.4493 0.6628 0.5615 0.035 Uiso 1 1 calc R
H34B H 0.5355 0.7400 0.5310 0.035 Uiso 1 1 calc R
H34C H 0.5770 0.6210 0.5193 0.035 Uiso 1 1 calc R
C35 C 0.1306(4) 0.8821(4) 0.5265(2) 0.0459(13) Uani 1 1 d .
H35A H 0.0952 0.9046 0.4870 0.055 Uiso 1 1 calc R
H35B H 0.1524 0.9417 0.5341 0.055 Uiso 1 1 calc R
H35C H 0.0699 0.8605 0.5608 0.055 Uiso 1 1 calc R
C36 C 0.9284(4) 0.7453(3) 0.40403(19) 0.0218(9) Uani 1 1 d .
C37 C 1.0372(4) 0.6452(3) 0.41666(19) 0.0263(10) Uani 1 1 d .
H37A H 1.0994 0.6613 0.4345 0.032 Uiso 1 1 calc R
H37B H 1.0081 0.5880 0.4475 0.032 Uiso 1 1 calc R
C38 C 0.9773(4) 0.8369(3) 0.3635(2) 0.0322(11) Uani 1 1 d .
H38A H 1.0220 0.8172 0.3243 0.039 Uiso 1 1 calc R
H38B H 1.0333 0.8511 0.3858 0.039 Uiso 1 1 calc R
H38C H 0.9078 0.9012 0.3545 0.039 Uiso 1 1 calc R
C39 C 0.8650(4) 0.7717(4) 0.46700(19) 0.0309(10) Uani 1 1 d .
H39A H 0.9249 0.7815 0.4889 0.037 Uiso 1 1 calc R
H39B H 0.8327 0.7128 0.4922 0.037 Uiso 1 1 calc R
H39C H 0.7968 0.8376 0.4603 0.037 Uiso 1 1 calc R
C40 C 1.2079(4) 0.5299(4) 0.3674(3) 0.0454(13) Uani 1 1 d .
H40A H 1.1957 0.4681 0.4000 0.054 Uiso 1 1 calc R
H40B H 1.2649 0.5596 0.3794 0.054 Uiso 1 1 calc R
H40C H 1.2427 0.5072 0.3278 0.054 Uiso 1 1 calc R
C41 C 0.7084(3) 0.5456(3) 0.29761(18) 0.0162(8) Uani 1 1 d .
C42 C 0.7435(3) 0.4944(3) 0.36317(18) 0.0207(9) Uani 1 1 d .
H42A H 0.6964 0.5422 0.3920 0.025 Uiso 1 1 calc R
H42B H 0.7224 0.4258 0.3782 0.025 Uiso 1 1 calc R
C43 C 0.7877(4) 0.4765(3) 0.25175(18) 0.0218(9) Uani 1 1 d .
H43A H 0.7792 0.4038 0.2663 0.026 Uiso 1 1 calc R
H43B H 0.8745 0.4740 0.2492 0.026 Uiso 1 1 calc R
H43C H 0.7602 0.5073 0.2103 0.026 Uiso 1 1 calc R
C44 C 0.5724(3) 0.5527(3) 0.30002(19) 0.0230(9) Uani 1 1 d .
H44A H 0.5209 0.6029 0.3260 0.028 Uiso 1 1 calc R
H44B H 0.5601 0.4818 0.3180 0.028 Uiso 1 1 calc R
H44C H 0.5489 0.5778 0.2576 0.028 Uiso 1 1 calc R
C45 C 0.9066(4) 0.4303(4) 0.42413(19) 0.0331(11) Uani 1 1 d .
H45A H 0.8822 0.3642 0.4409 0.040 Uiso 1 1 calc R
H45B H 0.8646 0.4812 0.4512 0.040 Uiso 1 1 calc R
H45C H 0.9963 0.4142 0.4226 0.040 Uiso 1 1 calc R
O1 O 0.8020(2) 0.85698(19) 0.24106(11) 0.0158(5) Uani 1 1 d .
H1 H 0.8685 0.8441 0.2427 0.051 Uiso 1 1 d .
O2 O 0.5760(2) 0.87646(19) 0.22647(11) 0.0158(5) Uani 1 1 d .
O3 O 0.4335(2) 1.0885(2) 0.19427(12) 0.0212(6) Uani 1 1 d .
O4 O 0.8334(2) 1.1012(2) 0.19123(13) 0.0251(6) Uani 1 1 d .
O5 O 1.0921(2) 1.1219(2) 0.25199(13) 0.0297(7) Uani 1 1 d .
O6 O 0.7348(2) 0.9414(2) 0.11276(11) 0.0187(6) Uani 1 1 d .
O7 O 0.6583(3) 1.1564(2) 0.08432(13) 0.0286(7) Uani 1 1 d .
O8 O 0.6088(2) 0.99356(19) 0.31613(12) 0.0184(6) Uani 1 1 d .
O9 O 0.5604(2) 1.2058(2) 0.25173(12) 0.0229(6) Uani 1 1 d .
O10 O 0.7355(3) 0.6750(2) 0.10115(13) 0.0251(6) Uani 1 1 d .
O11 O 0.5678(2) 0.5254(2) 0.05791(13) 0.0288(7) Uani 1 1 d .
O12 O 0.9676(2) 0.6773(2) 0.18392(13) 0.0253(6) Uani 1 1 d .
O13 O 1.1095(3) 0.4876(2) 0.24788(14) 0.0298(7) Uani 1 1 d .
O14 O 0.5197(2) 0.7562(2) 0.41466(12) 0.0204(6) Uani 1 1 d .
O15 O 0.2376(3) 0.7949(2) 0.52304(15) 0.0378(8) Uani 1 1 d .
O16 O 0.8445(2) 0.7264(2) 0.37374(12) 0.0211(6) Uani 1 1 d .
O17 O 1.0927(3) 0.6091(2) 0.36026(14) 0.0318(7) Uani 1 1 d .
O18 O 0.7244(2) 0.65017(19) 0.27839(11) 0.0165(6) Uani 1 1 d .
O19 O 0.8727(2) 0.4757(2) 0.36280(12) 0.0245(6) Uani 1 1 d .
La1 La 0.67503(2) 1.034721(16) 0.200827(10) 0.01500(7) Uani 1 1 d .
La2 La 0.764443(19) 0.755486(16) 0.169548(10) 0.01496(7) Uani 1 1 d .
La3 La 0.656739(19) 0.799812(16) 0.335182(10) 0.01371(7) Uani 1 1 d .
Na1 Na 0.94601(13) 0.61862(12) 0.29617(7) 0.0210(3) Uani 1 1 d .

loop_
_atom_site_aniso_label
_atom_site_aniso_U_11
_atom_site_aniso_U_22
_atom_site_aniso_U_33
_atom_site_aniso_U_23
_atom_site_aniso_U_13
_atom_site_aniso_U_12
C1 0.0117(18) 0.0199(19) 0.021(2) -0.0032(16) -0.0043(16) -0.0009(15)
C2 0.022(2) 0.027(2) 0.027(2) -0.0053(18) -0.0104(19) -0.0046(18)
C3 0.016(2) 0.043(3) 0.028(3) -0.002(2) -0.0046(19) -0.0046(19)
C4 0.023(2) 0.033(2) 0.045(3) -0.013(2) -0.014(2) -0.0054(19)
C5 0.030(2) 0.019(2) 0.034(3) -0.0018(19) -0.014(2) 0.0005(18)
C6 0.019(2) 0.026(2) 0.027(2) -0.0048(18) 0.0000(18) -0.0113(18)
C7 0.026(2) 0.028(2) 0.030(3) -0.0049(19) -0.0009(19) -0.0143(19)
C8 0.021(2) 0.035(2) 0.033(3) -0.010(2) -0.0003(19) -0.0095(19)
C9 0.032(3) 0.040(3) 0.031(3) -0.004(2) -0.003(2) -0.019(2)
C10 0.036(3) 0.042(3) 0.036(3) -0.010(2) -0.011(2) -0.012(2)
C11 0.027(2) 0.026(2) 0.011(2) -0.0034(17) 0.0024(18) -0.0078(18)
C12 0.038(3) 0.035(2) 0.019(2) -0.0003(19) 0.000(2) -0.012(2)
C13 0.050(3) 0.045(3) 0.024(3) -0.003(2) 0.000(2) -0.017(2)
C14 0.050(3) 0.054(3) 0.023(3) -0.001(2) -0.013(2) -0.019(3)
C15 0.053(3) 0.022(2) 0.037(3) -0.002(2) 0.007(2) -0.008(2)
C16 0.025(2) 0.0182(19) 0.016(2) -0.0070(16) -0.0017(17) -0.0051(17)
C17 0.052(3) 0.047(3) 0.055(4) -0.022(3) -0.008(3) -0.008(3)
C18 0.065(4) 0.057(4) 0.057(4) -0.033(3) 0.010(3) -0.019(3)
C19 0.053(4) 0.076(4) 0.075(4) -0.045(4) -0.020(3) -0.006(3)
C20 0.061(3) 0.024(2) 0.053(3) -0.010(2) -0.006(3) -0.020(2)
C21 0.032(2) 0.028(2) 0.017(2) -0.0091(18) -0.0053(19) -0.0079(19)
C22 0.030(2) 0.031(2) 0.025(3) -0.0166(19) -0.004(2) -0.0022(19)
C23 0.030(2) 0.043(3) 0.038(3) -0.023(2) 0.000(2) -0.010(2)
C24 0.083(4) 0.044(3) 0.023(3) -0.006(2) -0.015(3) -0.029(3)
C25 0.023(2) 0.047(3) 0.033(3) -0.021(2) -0.004(2) -0.005(2)
C26 0.013(2) 0.040(2) 0.026(3) -0.016(2) 0.0038(18) -0.0062(18)
C27 0.020(2) 0.037(2) 0.040(3) -0.023(2) 0.004(2) -0.0064(19)
C28 0.025(2) 0.045(3) 0.035(3) -0.016(2) 0.003(2) -0.010(2)
C29 0.021(2) 0.038(3) 0.040(3) -0.018(2) 0.005(2) -0.009(2)
C30 0.039(3) 0.030(3) 0.053(3) -0.012(2) -0.008(3) 0.007(2)
C31 0.022(2) 0.027(2) 0.013(2) -0.0068(17) 0.0046(17) -0.0097(17)
C32 0.022(2) 0.034(2) 0.027(3) -0.0117(19) 0.0021(19) -0.0091(19)
C33 0.037(3) 0.035(2) 0.022(2) -0.0094(19) 0.008(2) -0.020(2)
C34 0.034(2) 0.031(2) 0.021(2) -0.0071(19) 0.000(2) -0.009(2)
C35 0.024(3) 0.065(4) 0.051(3) -0.030(3) 0.006(2) -0.008(2)
C36 0.022(2) 0.023(2) 0.023(2) -0.0041(17) -0.0090(18) -0.0064(17)
C37 0.024(2) 0.032(2) 0.025(2) -0.0053(19) -0.0120(19) -0.0070(19)
C38 0.041(3) 0.028(2) 0.032(3) -0.001(2) -0.014(2) -0.014(2)
C39 0.033(2) 0.035(2) 0.026(3) -0.007(2) -0.014(2) -0.006(2)
C40 0.024(2) 0.050(3) 0.066(4) -0.027(3) -0.020(2) 0.006(2)
C41 0.021(2) 0.0113(17) 0.017(2) -0.0027(15) -0.0049(17) -0.0051(15)
C42 0.023(2) 0.021(2) 0.020(2) -0.0025(17) -0.0025(17) -0.0088(17)
C43 0.023(2) 0.019(2) 0.024(2) -0.0045(17) -0.0032(18) -0.0071(17)
C44 0.023(2) 0.023(2) 0.023(2) -0.0033(17) -0.0037(18) -0.0070(17)
C45 0.036(3) 0.036(3) 0.025(3) 0.009(2) -0.017(2) -0.013(2)
O1 0.0119(13) 0.0196(13) 0.0174(15) -0.0068(11) -0.0008(11) -0.0050(11)
O2 0.0116(13) 0.0200(13) 0.0153(14) -0.0030(11) -0.0029(11) -0.0039(11)
O3 0.0185(14) 0.0182(13) 0.0258(16) -0.0043(12) -0.0085(12) -0.0006(11)
O4 0.0223(15) 0.0275(15) 0.0272(17) -0.0061(13) -0.0009(13) -0.0106(12)
O5 0.0240(16) 0.0386(17) 0.0313(18) -0.0091(14) -0.0064(13) -0.0122(14)
O6 0.0258(15) 0.0213(14) 0.0085(14) -0.0025(11) 0.0001(12) -0.0081(12)
O7 0.0371(17) 0.0209(14) 0.0243(17) -0.0033(12) -0.0006(14) -0.0067(13)
O8 0.0211(14) 0.0191(13) 0.0152(15) -0.0085(11) 0.0019(12) -0.0048(11)
O9 0.0300(16) 0.0174(14) 0.0200(16) -0.0015(12) -0.0011(13) -0.0082(12)
O10 0.0332(16) 0.0233(14) 0.0213(16) -0.0093(12) -0.0084(13) -0.0049(13)
O11 0.0218(15) 0.0363(17) 0.0333(18) -0.0208(14) -0.0033(13) -0.0046(13)
O12 0.0140(14) 0.0305(15) 0.0280(17) -0.0110(13) 0.0010(12) -0.0004(12)
O13 0.0270(16) 0.0265(15) 0.0328(19) -0.0113(13) -0.0033(14) 0.0001(13)
O14 0.0213(14) 0.0237(14) 0.0139(15) -0.0034(11) 0.0032(12) -0.0070(12)
O15 0.0300(17) 0.0432(19) 0.036(2) -0.0154(15) 0.0151(15) -0.0115(15)
O16 0.0206(14) 0.0238(14) 0.0199(15) -0.0031(12) -0.0102(12) -0.0046(12)
O17 0.0199(15) 0.0389(17) 0.0378(19) -0.0173(15) -0.0115(14) 0.0020(13)
O18 0.0197(14) 0.0152(13) 0.0153(14) -0.0024(11) -0.0022(11) -0.0067(11)
O19 0.0251(15) 0.0260(15) 0.0220(16) 0.0022(12) -0.0113(13) -0.0076(12)
La1 0.01536(12) 0.01504(11) 0.01399(14) -0.00287(9) -0.00096(9) -0.00421(9)
La2 0.01511(12) 0.01682(12) 0.01287(13) -0.00461(9) -0.00092(9) -0.00379(9)
La3 0.01346(12) 0.01508(11) 0.01202(13) -0.00291(9) -0.00195(9) -0.00310(9)
Na1 0.0159(8) 0.0235(8) 0.0229(9) -0.0063(7) -0.0038(7) -0.0029(6)

loop_
_atom_type_symbol
_atom_type_description
_atom_type_scat_dispersion_real
_atom_type_scat_dispersion_imag
_atom_type_scat_source
C C 0.0033 0.0016 'International Tables Vol C Tables 4.2.6.8 and 6.1.1.4'
H H 0.0000 0.0000 'International Tables Vol C Tables 4.2.6.8 and 6.1.1.4'
O O 0.0106 0.0060 'International Tables Vol C Tables 4.2.6.8 and 6.1.1.4'
La La -0.2871 2.4523 'International Tables Vol C Tables 4.2.6.8 and 6.1.1.4'
Na Na 0.0362 0.0249 'International Tables Vol C Tables 4.2.6.8 and 6.1.1.4'

loop_
_geom_angle_atom_site_label_1
_geom_angle_atom_site_label_2
_geom_angle_atom_site_label_3
_geom_angle
O2 C1 C3 109.2(3)
O2 C1 C4 110.2(3)
C3 C1 C4 110.7(3)
O2 C1 C2 110.2(3)
C3 C1 C2 110.6(3)
C4 C1 C2 105.8(3)
O3 C2 C1 110.9(3)
O3 C2 H2A 109.5
C1 C2 H2A 109.5
O3 C2 H2B 109.5
C1 C2 H2B 109.5
H2A C2 H2B 108.0
C1 C3 H3A 109.5
C1 C3 H3B 109.5
H3A C3 H3B 109.5
C1 C3 H3C 109.5
H3A C3 H3C 109.5
H3B C3 H3C 109.5
C1 C4 H4A 109.5
C1 C4 H4B 109.5
H4A C4 H4B 109.5
C1 C4 H4C 109.5
H4A C4 H4C 109.5
H4B C4 H4C 109.5
O3 C5 H5A 109.5
O3 C5 H5B 109.5
H5A C5 H5B 109.5
O3 C5 H5C 109.5
H5A C5 H5C 109.5
H5B C5 H5C 109.5
O4 C6 C9 111.4(3)
O4 C6 C8 109.2(3)
C9 C6 C8 110.9(4)
O4 C6 C7 106.1(3)
C9 C6 C7 109.8(3)
C8 C6 C7 109.3(3)
O5 C7 C6 110.8(3)
O5 C7 H7A 109.5
C6 C7 H7A 109.5
O5 C7 H7B 109.5
C6 C7 H7B 109.5
H7A C7 H7B 108.1
C6 C8 H8A 109.5
C6 C8 H8B 109.5
H8A C8 H8B 109.5
C6 C8 H8C 109.5
H8A C8 H8C 109.5
H8B C8 H8C 109.5
C6 C9 H9A 109.5
C6 C9 H9B 109.5
H9A C9 H9B 109.5
C6 C9 H9C 109.5
H9A C9 H9C 109.5
H9B C9 H9C 109.5
O5 C10 H10A 109.5
O5 C10 H10B 109.5
H10A C10 H10B 109.5
O5 C10 H10C 109.5
H10A C10 H10C 109.5
H10B C10 H10C 109.5
O6 C11 C14 110.2(3)
O6 C11 C12 108.3(3)
C14 C11 C12 111.2(4)
O6 C11 C13 109.5(3)
C14 C11 C13 109.7(4)
C12 C11 C13 107.9(3)
O7 C12 C11 108.2(3)
O7 C12 H12A 110.1
C11 C12 H12A 110.1
O7 C12 H12B 110.1
C11 C12 H12B 110.1
H12A C12 H12B 108.4
C11 C13 H13A 109.5
C11 C13 H13B 109.5
H13A C13 H13B 109.5
C11 C13 H13C 109.5
H13A C13 H13C 109.5
H13B C13 H13C 109.5
C11 C14 H14A 109.5
C11 C14 H14B 109.5
H14A C14 H14B 109.5
C11 C14 H14C 109.5
H14A C14 H14C 109.5
H14B C14 H14C 109.5
O7 C15 H15A 109.5
O7 C15 H15B 109.5
H15A C15 H15B 109.5
O7 C15 H15C 109.5
H15A C15 H15C 109.5
H15B C15 H15C 109.5
O8 C16 C18 112.1(3)
O8 C16 C17 108.7(3)
C18 C16 C17 107.9(4)
O8 C16 C19 108.1(3)
C18 C16 C19 110.2(4)
C17 C16 C19 109.7(4)
O9 C17 C16 111.5(4)
O9 C17 H17A 109.3
C16 C17 H17A 109.3
O9 C17 H17B 109.3
C16 C17 H17B 109.3
H17A C17 H17B 108.0
C16 C18 H18A 109.5
C16 C18 H18B 109.5
H18A C18 H18B 109.5
C16 C18 H18C 109.5
H18A C18 H18C 109.5
H18B C18 H18C 109.5
C16 C19 H19A 109.5
C16 C19 H19B 109.5
H19A C19 H19B 109.5
C16 C19 H19C 109.5
H19A C19 H19C 109.5
H19B C19 H19C 109.5
O9 C20 H20A 109.5
O9 C20 H20B 109.5
H20A C20 H20B 109.5
O9 C20 H20C 109.5
H20A C20 H20C 109.5
H20B C20 H20C 109.5
O10 C21 C22 105.9(3)
O10 C21 C24 109.8(3)
C22 C21 C24 110.6(4)
O10 C21 C23 110.4(3)
C22 C21 C23 110.1(3)
C24 C21 C23 109.9(4)
O11 C22 C21 112.7(3)
O11 C22 H22A 109.1
C21 C22 H22A 109.1
O11 C22 H22B 109.1
C21 C22 H22B 109.1
H22A C22 H22B 107.8
C21 C23 H23A 109.5
C21 C23 H23B 109.5
H23A C23 H23B 109.5
C21 C23 H23C 109.5
H23A C23 H23C 109.5
H23B C23 H23C 109.5
C21 C24 H24A 109.5
C21 C24 H24B 109.5
H24A C24 H24B 109.5
C21 C24 H24C 109.5
H24A C24 H24C 109.5
H24B C24 H24C 109.5
O11 C25 H25A 109.5
O11 C25 H25B 109.5
H25A C25 H25B 109.5
O11 C25 H25C 109.5
H25A C25 H25C 109.5
H25B C25 H25C 109.5
O12 C26 C27 109.0(3)
O12 C26 C28 109.8(3)
C27 C26 C28 107.9(3)
O12 C26 C29 109.3(3)
C27 C26 C29 110.7(3)
C28 C26 C29 110.0(4)
O13 C27 C26 109.9(3)
O13 C27 H27A 109.7
C26 C27 H27A 109.7
O13 C27 H27B 109.7
C26 C27 H27B 109.7
H27A C27 H27B 108.2
C26 C28 H28A 109.5
C26 C28 H28B 109.5
H28A C28 H28B 109.5
C26 C28 H28C 109.5
H28A C28 H28C 109.5
H28B C28 H28C 109.5
C26 C29 H29A 109.5
C26 C29 H29B 109.5
H29A C29 H29B 109.5
C26 C29 H29C 109.5
H29A C29 H29C 109.5
H29B C29 H29C 109.5
O13 C30 H30A 109.5
O13 C30 H30B 109.5
H30A C30 H30B 109.5
O13 C30 H30C 109.5
H30A C30 H30C 109.5
H30B C30 H30C 109.5
O14 C31 C34 109.6(3)
O14 C31 C32 106.8(3)
C34 C31 C32 111.3(3)
O14 C31 C33 109.6(3)
C34 C31 C33 110.4(3)
C32 C31 C33 109.0(3)
O15 C32 C31 111.3(3)
O15 C32 H32A 109.4
C31 C32 H32A 109.4
O15 C32 H32B 109.4
C31 C32 H32B 109.4
H32A C32 H32B 108.0
C31 C33 H33A 109.5
C31 C33 H33B 109.5
H33A C33 H33B 109.5
C31 C33 H33C 109.5
H33A C33 H33C 109.5
H33B C33 H33C 109.5
C31 C34 H34A 109.5
C31 C34 H34B 109.5
H34A C34 H34B 109.5
C31 C34 H34C 109.5
H34A C34 H34C 109.5
H34B C34 H34C 109.5
O15 C35 H35A 109.5
O15 C35 H35B 109.5
H35A C35 H35B 109.5
O15 C35 H35C 109.5
H35A C35 H35C 109.5
H35B C35 H35C 109.5
O16 C36 C39 109.7(3)
O16 C36 C38 110.2(3)
C39 C36 C38 110.3(3)
O16 C36 C37 110.2(3)
C39 C36 C37 107.5(3)
C38 C36 C37 108.9(3)
O17 C37 C36 110.5(3)
O17 C37 H37A 109.5
C36 C37 H37A 109.5
O17 C37 H37B 109.5
C36 C37 H37B 109.5
H37A C37 H37B 108.1
C36 C38 H38A 109.5
C36 C38 H38B 109.5
H38A C38 H38B 109.5
C36 C38 H38C 109.5
H38A C38 H38C 109.5
H38B C38 H38C 109.5
C36 C39 H39A 109.5
C36 C39 H39B 109.5
H39A C39 H39B 109.5
C36 C39 H39C 109.5
H39A C39 H39C 109.5
H39B C39 H39C 109.5
O17 C40 H40A 109.5
O17 C40 H40B 109.5
H40A C40 H40B 109.5
O17 C40 H40C 109.5
H40A C40 H40C 109.5
H40B C40 H40C 109.5
O18 C41 C42 110.2(3)
O18 C41 C43 109.9(3)
C42 C41 C43 110.1(3)
O18 C41 C44 109.8(3)
C42 C41 C44 107.1(3)
C43 C41 C44 109.6(3)
O19 C42 C41 109.9(3)
O19 C42 H42A 109.7
C41 C42 H42A 109.7
O19 C42 H42B 109.7
C41 C42 H42B 109.7
H42A C42 H42B 108.2
C41 C43 H43A 109.5
C41 C43 H43B 109.5
H43A C43 H43B 109.5
C41 C43 H43C 109.5
H43A C43 H43C 109.5
H43B C43 H43C 109.5
C41 C44 H44A 109.5
C41 C44 H44B 109.5
H44A C44 H44B 109.5
C41 C44 H44C 109.5
H44A C44 H44C 109.5
H44B C44 H44C 109.5
O19 C45 H45A 109.5
O19 C45 H45B 109.5
H45A C45 H45B 109.5
O19 C45 H45C 109.5
H45A C45 H45C 109.5
H45B C45 H45C 109.5
La1 O1 La3 99.72(8)
La1 O1 La2 99.91(8)
La3 O1 La2 97.29(8)
La1 O1 H1 123.5
La3 O1 H1 121.1
La2 O1 H1 110.6
C1 O2 La2 124.5(2)
C1 O2 La3 124.4(2)
La2 O2 La3 94.04(8)
C1 O2 La1 119.4(2)
La2 O2 La1 93.44(7)
La3 O2 La1 92.68(7)
C5 O3 C2 110.8(3)
C5 O3 La1 122.6(2)
C2 O3 La1 108.5(2)
C6 O4 La1 160.6(2)
C10 O5 C7 110.7(3)
C11 O6 La2 133.8(2)
C11 O6 La1 125.3(2)
La2 O6 La1 100.75(9)
C15 O7 C12 110.4(3)
C15 O7 La1 119.6(3)
C12 O7 La1 106.0(2)
C16 O8 La3 138.2(2)
C16 O8 La1 121.8(2)
La3 O8 La1 100.01(9)
C20 O9 C17 118.9(4)
C20 O9 La1 126.6(3)
C17 O9 La1 110.3(2)
C21 O10 La2 174.0(2)
C25 O11 C22 110.8(3)
C26 O12 La2 148.5(2)
C26 O12 Na1 110.2(2)
La2 O12 Na1 99.82(10)
C27 O13 C30 111.6(3)
C27 O13 Na1 114.6(2)
C30 O13 Na1 125.2(3)
C31 O14 La3 176.2(2)
C35 O15 C32 112.0(3)
C36 O16 La3 144.4(2)
C36 O16 Na1 112.9(2)
La3 O16 Na1 96.82(9)
C40 O17 C37 112.1(3)
C40 O17 Na1 126.3(2)
C37 O17 Na1 113.3(2)
C41 O18 La3 130.0(2)
C41 O18 La2 128.8(2)
La3 O18 La2 98.70(8)
C41 O18 Na1 103.14(19)
La3 O18 Na1 89.33(8)
La2 O18 Na1 90.64(8)
C45 O19 C42 110.6(3)
C45 O19 Na1 121.4(2)
C42 O19 Na1 112.2(2)
O4 La1 O1 90.63(9)
O4 La1 O6 101.86(9)
O1 La1 O6 74.17(8)
O4 La1 O8 104.30(9)
O1 La1 O8 73.47(8)
O6 La1 O8 138.16(8)
O4 La1 O2 152.72(9)
O1 La1 O2 62.19(7)
O6 La1 O2 70.04(8)
O8 La1 O2 71.72(8)
O4 La1 O3 143.49(9)
O1 La1 O3 125.41(7)
O6 La1 O3 94.42(8)
O8 La1 O3 83.41(8)
O2 La1 O3 63.75(7)
O4 La1 O9 80.28(9)
O1 La1 O9 133.05(8)
O6 La1 O9 152.78(8)
O8 La1 O9 64.71(8)
O2 La1 O9 119.19(8)
O3 La1 O9 70.86(8)
O4 La1 O7 80.94(9)
O1 La1 O7 132.60(8)
O6 La1 O7 62.44(8)
O8 La1 O7 153.80(8)
O2 La1 O7 114.93(8)
O3 La1 O7 78.05(8)
O9 La1 O7 91.56(8)
O4 La1 La3 116.89(7)
O1 La1 La3 41.22(6)
O6 La1 La3 99.37(6)
O8 La1 La3 39.31(5)
O2 La1 La3 43.52(5)
O3 La1 La3 91.90(6)
O9 La1 La3 103.77(6)
O7 La1 La3 157.92(6)
O4 La1 La2 114.67(7)
O1 La1 La2 41.20(5)
O6 La1 La2 39.31(6)
O8 La1 La2 99.49(5)
O2 La1 La2 42.97(5)
O3 La1 La2 98.64(5)
O9 La1 La2 161.37(6)
O7 La1 La2 101.46(6)
La3 La1 La2 60.255(7)
O10 La2 O12 104.00(10)
O10 La2 O6 103.70(9)
O12 La2 O6 109.88(9)
O10 La2 O18 109.33(9)
O12 La2 O18 83.99(9)
O6 La2 O18 139.74(8)
O10 La2 O1 175.92(9)
O12 La2 O1 75.94(8)
O6 La2 O1 72.66(8)
O18 La2 O1 74.74(8)
O10 La2 O2 119.79(9)
O12 La2 O2 135.01(8)
O6 La2 O2 71.05(8)
O18 La2 O2 72.84(8)
O1 La2 O2 61.14(7)
O10 La2 Na1 123.72(7)
O12 La2 Na1 41.39(7)
O6 La2 Na1 127.02(6)
O18 La2 Na1 45.03(6)
O1 La2 Na1 58.89(6)
O2 La2 Na1 100.30(6)
O10 La2 La1 138.59(7)
O12 La2 La1 107.41(7)
O6 La2 La1 39.94(6)
O18 La2 La1 100.25(5)
O1 La2 La1 38.89(5)
O2 La2 La1 43.59(5)
Na1 La2 La1 97.68(2)
O10 La2 La3 142.39(7)
O12 La2 La3 95.30(7)
O6 La2 La3 99.47(6)
O18 La2 La3 40.54(5)
O1 La2 La3 41.27(5)
O2 La2 La3 43.16(5)
Na1 La2 La3 57.19(2)
La1 La2 La3 59.722(6)
O14 La3 O16 104.78(9)
O14 La3 O8 105.32(9)
O16 La3 O8 107.98(8)
O14 La3 O18 105.54(9)
O16 La3 O18 86.02(8)
O8 La3 O18 141.25(8)
O14 La3 O1 176.51(9)
O16 La3 O1 78.65(8)
O8 La3 O1 72.77(8)
O18 La3 O1 75.09(8)
O14 La3 O2 115.76(8)
O16 La3 O2 137.79(8)
O8 La3 O2 73.05(8)
O18 La3 O2 72.74(8)
O1 La3 O2 61.01(7)
O14 La3 Na1 123.18(7)
O16 La3 Na1 42.95(7)
O8 La3 Na1 126.66(6)
O18 La3 Na1 45.83(6)
O1 La3 Na1 59.76(6)
O2 La3 Na1 101.21(6)
O14 La3 La1 137.86(7)
O16 La3 La1 109.38(6)
O8 La3 La1 40.68(6)
O18 La3 La1 100.78(6)
O1 La3 La1 39.05(5)
O2 La3 La1 43.80(5)
Na1 La3 La1 98.76(2)
O14 La3 La2 137.43(6)
O16 La3 La2 98.39(7)
O8 La3 La2 100.63(6)
O18 La3 La2 40.77(5)
O1 La3 La2 41.43(5)
O2 La3 La2 42.81(5)
Na1 La3 La2 58.45(2)
La1 La3 La2 60.023(7)
O17 Na1 O19 95.82(11)
O17 Na1 O12 124.48(11)
O19 Na1 O12 130.89(11)
O17 Na1 O13 86.36(11)
O19 Na1 O13 88.72(11)
O12 Na1 O13 69.43(10)
O17 Na1 O16 70.79(10)
O19 Na1 O16 88.66(10)
O12 Na1 O16 127.78(11)
O13 Na1 O16 156.60(11)
O17 Na1 O18 150.99(11)
O19 Na1 O18 71.89(9)
O12 Na1 O18 80.84(9)
O13 Na1 O18 118.60(10)
O16 Na1 O18 82.48(9)
O17 Na1 La3 110.78(9)
O19 Na1 La3 88.88(8)
O12 Na1 La3 99.77(8)
O13 Na1 La3 162.85(8)
O16 Na1 La3 40.23(6)
O18 Na1 La3 44.84(6)
O17 Na1 La2 151.25(9)
O19 Na1 La2 111.96(7)
O12 Na1 La2 38.79(6)
O13 Na1 La2 101.00(8)
O16 Na1 La2 101.54(7)
O18 Na1 La2 44.33(6)
La3 Na1 La2 64.36(2)

loop_
_geom_bond_atom_site_label_1
_geom_bond_atom_site_label_2
_geom_bond_distance
C1 O2 1.433(4)
C1 C3 1.520(6)
C1 C4 1.525(5)
C1 C2 1.526(5)
C2 O3 1.436(4)
C2 H2A 0.9900
C2 H2B 0.9900
C3 H3A 0.9800
C3 H3B 0.9800
C3 H3C 0.9800
C4 H4A 0.9800
C4 H4B 0.9800
C4 H4C 0.9800
C5 O3 1.429(4)
C5 H5A 0.9800
C5 H5B 0.9800
C5 H5C 0.9800
C6 O4 1.403(4)
C6 C9 1.513(5)
C6 C8 1.526(6)
C6 C7 1.541(5)
C7 O5 1.430(4)
C7 H7A 0.9900
C7 H7B 0.9900
C8 H8A 0.9800
C8 H8B 0.9800
C8 H8C 0.9800
C9 H9A 0.9800
C9 H9B 0.9800
C9 H9C 0.9800
C10 O5 1.419(5)
C10 H10A 0.9800
C10 H10B 0.9800
C10 H10C 0.9800
C11 O6 1.407(4)
C11 C14 1.508(5)
C11 C12 1.518(6)
C11 C13 1.529(6)
C12 O7 1.461(5)
C12 H12A 0.9900
C12 H12B 0.9900
C13 H13A 0.9800
C13 H13B 0.9800
C13 H13C 0.9800
C14 H14A 0.9800
C14 H14B 0.9800
C14 H14C 0.9800
C15 O7 1.421(5)
C15 H15A 0.9800
C15 H15B 0.9800
C15 H15C 0.9800
C16 O8 1.421(4)
C16 C18 1.489(6)
C16 C17 1.521(6)
C16 C19 1.544(6)
C17 O9 1.433(6)
C17 H17A 0.9900
C17 H17B 0.9900
C18 H18A 0.9800
C18 H18B 0.9800
C18 H18C 0.9800
C19 H19A 0.9800
C19 H19B 0.9800
C19 H19C 0.9800
C20 O9 1.434(5)
C20 H20A 0.9800
C20 H20B 0.9800
C20 H20C 0.9800
C21 O10 1.404(4)
C21 C22 1.511(6)
C21 C24 1.518(6)
C21 C23 1.529(6)
C22 O11 1.418(4)
C22 H22A 0.9900
C22 H22B 0.9900
C23 H23A 0.9800
C23 H23B 0.9800
C23 H23C 0.9800
C24 H24A 0.9800
C24 H24B 0.9800
C24 H24C 0.9800
C25 O11 1.405(4)
C25 H25A 0.9800
C25 H25B 0.9800
C25 H25C 0.9800
C26 O12 1.402(5)
C26 C27 1.517(6)
C26 C28 1.533(6)
C26 C29 1.538(5)
C27 O13 1.420(5)
C27 H27A 0.9900
C27 H27B 0.9900
C28 H28A 0.9800
C28 H28B 0.9800
C28 H28C 0.9800
C29 H29A 0.9800
C29 H29B 0.9800
C29 H29C 0.9800
C30 O13 1.424(5)
C30 H30A 0.9800
C30 H30B 0.9800
C30 H30C 0.9800
C31 O14 1.406(4)
C31 C34 1.522(5)
C31 C32 1.525(5)
C31 C33 1.533(5)
C32 O15 1.423(5)
C32 H32A 0.9900
C32 H32B 0.9900
C33 H33A 0.9800
C33 H33B 0.9800
C33 H33C 0.9800
C34 H34A 0.9800
C34 H34B 0.9800
C34 H34C 0.9800
C35 O15 1.410(5)
C35 H35A 0.9800
C35 H35B 0.9800
C35 H35C 0.9800
C36 O16 1.402(4)
C36 C39 1.526(6)
C36 C38 1.524(5)
C36 C37 1.526(5)
C37 O17 1.427(5)
C37 H37A 0.9900
C37 H37B 0.9900
C38 H38A 0.9800
C38 H38B 0.9800
C38 H38C 0.9800
C39 H39A 0.9800
C39 H39B 0.9800
C39 H39C 0.9800
C40 O17 1.419(5)
C40 H40A 0.9800
C40 H40B 0.9800
C40 H40C 0.9800
C41 O18 1.425(4)
C41 C42 1.521(5)
C41 C43 1.529(5)
C41 C44 1.529(5)
C42 O19 1.425(4)
C42 H42A 0.9900
C42 H42B 0.9900
C43 H43A 0.9800
C43 H43B 0.9800
C43 H43C 0.9800
C44 H44A 0.9800
C44 H44B 0.9800
C44 H44C 0.9800
C45 O19 1.422(4)
C45 H45A 0.9800
C45 H45B 0.9800
C45 H45C 0.9800
O1 La1 2.417(2)
O1 La3 2.528(2)
O1 La2 2.536(2)
O1 H1 0.7349
O2 La2 2.590(2)
O2 La3 2.607(2)
O2 La1 2.620(2)
O3 La1 2.662(2)
O4 La1 2.231(2)
O6 La2 2.446(2)
O6 La1 2.479(2)
O7 La1 2.695(3)
O8 La3 2.433(2)
O8 La1 2.503(3)
O9 La1 2.683(3)
O10 La2 2.223(2)
O12 La2 2.285(3)
O12 Na1 2.411(3)
O13 Na1 2.427(3)
O14 La3 2.218(3)
O16 La3 2.305(2)
O16 Na1 2.432(3)
O17 Na1 2.376(3)
O18 La3 2.500(2)
O18 La2 2.511(2)
O18 Na1 2.543(3)
O19 Na1 2.386(3)
La1 La3 3.7815(3)
La1 La2 3.7931(4)
La2 Na1 3.5938(14)
La2 La3 3.8019(4)
La3 Na1 3.5446(15)

loop_
_geom_torsion_atom_site_label_1
_geom_torsion_atom_site_label_2
_geom_torsion_atom_site_label_3
_geom_torsion_atom_site_label_4
_geom_torsion
O2 C1 C2 O3 -51.7(4)
C3 C1 C2 O3 69.2(4)
C4 C1 C2 O3 -170.8(3)
O4 C6 C7 O5 177.3(3)
C9 C6 C7 O5 -62.2(4)
C8 C6 C7 O5 59.7(4)
O6 C11 C12 O7 -51.4(4)
C14 C11 C12 O7 69.9(4)
C13 C11 C12 O7 -169.8(3)
O8 C16 C17 O9 -53.6(4)
C18 C16 C17 O9 -175.5(4)
C19 C16 C17 O9 64.4(5)
O10 C21 C22 O11 -179.5(3)
C24 C21 C22 O11 61.5(4)
C23 C21 C22 O11 -60.1(4)
O12 C26 C27 O13 -56.0(4)
C28 C26 C27 O13 -175.2(3)
C29 C26 C27 O13 64.3(4)
O14 C31 C32 O15 176.3(3)
C34 C31 C32 O15 -64.0(4)
C33 C31 C32 O15 58.0(4)
O16 C36 C37 O17 54.1(4)
C39 C36 C37 O17 173.6(3)
C38 C36 C37 O17 -66.9(4)
O18 C41 C42 O19 -66.4(4)
C43 C41 C42 O19 55.1(4)
C44 C41 C42 O19 174.2(3)
C3 C1 O2 La2 138.4(3)
C4 C1 O2 La2 16.5(4)
C2 C1 O2 La2 -99.9(3)
C3 C1 O2 La3 13.3(4)
C4 C1 O2 La3 -108.6(3)
C2 C1 O2 La3 135.0(3)
C3 C1 O2 La1 -103.5(3)
C4 C1 O2 La1 134.6(3)
C2 C1 O2 La1 18.2(4)
C1 C2 O3 C5 -164.5(3)
C1 C2 O3 La1 58.3(3)
C9 C6 O4 La1 136.5(6)
C8 C6 O4 La1 13.6(9)
C7 C6 O4 La1 -104.1(7)
C6 C7 O5 C10 -171.7(3)
C14 C11 O6 La2 78.4(4)
C12 C11 O6 La2 -159.7(2)
C13 C11 O6 La2 -42.3(4)
C14 C11 O6 La1 -105.8(3)
C12 C11 O6 La1 16.1(4)
C13 C11 O6 La1 133.5(3)
C11 C12 O7 C15 -169.6(4)
C11 C12 O7 La1 59.5(3)
C18 C16 O8 La3 -28.1(5)
C17 C16 O8 La3 -147.4(3)
C19 C16 O8 La3 93.6(4)
C18 C16 O8 La1 152.9(3)
C17 C16 O8 La1 33.7(4)
C19 C16 O8 La1 -85.4(4)
C16 C17 O9 C20 -111.2(4)
C16 C17 O9 La1 47.2(4)
C22 C21 O10 La2 62(2)
C24 C21 O10 La2 -179(100)
C23 C21 O10 La2 -57(2)
C21 C22 O11 C25 -171.5(3)
C27 C26 O12 La2 -107.8(5)
C28 C26 O12 La2 10.2(7)
C29 C26 O12 La2 131.0(4)
C27 C26 O12 Na1 53.7(3)
C28 C26 O12 Na1 171.7(3)
C29 C26 O12 Na1 -67.4(4)
C26 C27 O13 C30 179.4(3)
C26 C27 O13 Na1 29.6(4)
C34 C31 O14 La3 28(4)
C32 C31 O14 La3 149(3)
C33 C31 O14 La3 -93(3)
C31 C32 O15 C35 -175.5(3)
C39 C36 O16 La3 58.6(5)
C38 C36 O16 La3 -63.0(5)
C37 C36 O16 La3 176.8(3)
C39 C36 O16 Na1 -157.4(2)
C38 C36 O16 Na1 81.0(3)
C37 C36 O16 Na1 -39.1(4)
C36 C37 O17 C40 168.2(3)
C36 C37 O17 Na1 -41.3(4)
C42 C41 O18 La3 -47.4(4)
C43 C41 O18 La3 -169.0(2)
C44 C41 O18 La3 70.3(4)
C42 C41 O18 La2 154.6(2)
C43 C41 O18 La2 33.0(4)
C44 C41 O18 La2 -87.6(3)
C42 C41 O18 Na1 52.9(3)
C43 C41 O18 Na1 -68.6(3)
C44 C41 O18 Na1 170.7(2)
C41 C42 O19 C45 178.5(3)
C41 C42 O19 Na1 39.4(3)
C6 O4 La1 O1 18.3(8)
C6 O4 La1 O6 -55.6(8)
C6 O4 La1 O8 91.4(8)
C6 O4 La1 O2 13.7(9)
C6 O4 La1 O3 -170.2(7)
C6 O4 La1 O9 152.0(8)
C6 O4 La1 O7 -114.8(8)
C6 O4 La1 La3 51.4(8)
C6 O4 La1 La2 -16.3(8)
La3 O1 La1 O4 132.36(9)
La2 O1 La1 O4 -128.39(9)
La3 O1 La1 O6 -125.48(9)
La2 O1 La1 O6 -26.24(8)
La3 O1 La1 O8 27.62(7)
La2 O1 La1 O8 126.87(9)
La3 O1 La1 O2 -50.05(8)
La2 O1 La1 O2 49.19(8)
La3 O1 La1 O3 -41.41(12)
La2 O1 La1 O3 57.84(12)
La3 O1 La1 O9 55.12(12)
La2 O1 La1 O9 154.37(8)
La3 O1 La1 O7 -149.40(9)
La2 O1 La1 O7 -50.16(13)
La2 O1 La1 La3 99.25(9)
La3 O1 La1 La2 -99.25(9)
C11 O6 La1 O4 -62.3(3)
La2 O6 La1 O4 114.62(10)
C11 O6 La1 O1 -149.5(3)
La2 O6 La1 O1 27.37(8)
C11 O6 La1 O8 169.9(2)
La2 O6 La1 O8 -13.18(16)
C11 O6 La1 O2 144.8(3)
La2 O6 La1 O2 -38.25(8)
C11 O6 La1 O3 84.9(3)
La2 O6 La1 O3 -98.24(9)
C11 O6 La1 O9 29.5(4)
La2 O6 La1 O9 -153.60(13)
C11 O6 La1 O7 10.8(2)
La2 O6 La1 O7 -172.31(12)
C11 O6 La1 La3 177.5(3)
La2 O6 La1 La3 -5.58(8)
C11 O6 La1 La2 -176.9(3)
C16 O8 La1 O4 64.1(3)
La3 O8 La1 O4 -115.18(10)
C16 O8 La1 O1 150.4(3)
La3 O8 La1 O1 -28.84(8)
C16 O8 La1 O6 -168.8(2)
La3 O8 La1 O6 11.88(16)
C16 O8 La1 O2 -144.0(3)
La3 O8 La1 O2 36.68(8)
C16 O8 La1 O3 -79.6(2)
La3 O8 La1 O3 101.16(9)
C16 O8 La1 O9 -7.6(2)
La3 O8 La1 O9 173.07(11)
C16 O8 La1 O7 -34.5(3)
La3 O8 La1 O7 146.21(15)
C16 O8 La1 La3 179.3(3)
C16 O8 La1 La2 -177.3(2)
La3 O8 La1 La2 3.46(8)
C1 O2 La1 O4 -175.0(2)
La2 O2 La1 O4 -41.7(2)
La3 O2 La1 O4 52.5(2)
C1 O2 La1 O1 179.7(3)
La2 O2 La1 O1 -47.02(8)
La3 O2 La1 O1 47.20(8)
C1 O2 La1 O6 -98.1(2)
La2 O2 La1 O6 35.13(7)
La3 O2 La1 O6 129.34(9)
C1 O2 La1 O8 99.2(2)
La2 O2 La1 O8 -127.55(9)
La3 O2 La1 O8 -33.34(7)
C1 O2 La1 O3 7.6(2)
La2 O2 La1 O3 140.83(10)
La3 O2 La1 O3 -124.96(10)
C1 O2 La1 O9 53.6(3)
La2 O2 La1 O9 -173.13(7)
La3 O2 La1 O9 -78.92(9)
C1 O2 La1 O7 -53.5(3)
La2 O2 La1 O7 79.77(9)
La3 O2 La1 O7 173.98(7)
C1 O2 La1 La3 132.5(3)
La2 O2 La1 La3 -94.21(8)
C1 O2 La1 La2 -133.3(3)
La3 O2 La1 La2 94.21(8)
C5 O3 La1 O4 17.2(3)
C2 O3 La1 O4 148.3(2)
C5 O3 La1 O1 -173.3(2)
C2 O3 La1 O1 -42.2(3)
C5 O3 La1 O6 -99.6(3)
C2 O3 La1 O6 31.5(2)
C5 O3 La1 O8 122.3(3)
C2 O3 La1 O8 -106.5(2)
C5 O3 La1 O2 -164.8(3)
C2 O3 La1 O2 -33.7(2)
C5 O3 La1 O9 56.9(3)
C2 O3 La1 O9 -172.0(2)
C5 O3 La1 O7 -39.0(3)
C2 O3 La1 O7 92.1(2)
C5 O3 La1 La3 160.8(3)
C2 O3 La1 La3 -68.1(2)
C5 O3 La1 La2 -139.0(3)
C2 O3 La1 La2 -7.9(2)
C20 O9 La1 O4 23.9(3)
C17 O9 La1 O4 -132.4(3)
C20 O9 La1 O1 105.5(3)
C17 O9 La1 O1 -50.8(3)
C20 O9 La1 O6 -73.2(4)
C17 O9 La1 O6 130.5(3)
C20 O9 La1 O8 134.9(3)
C17 O9 La1 O8 -21.5(3)
C20 O9 La1 O2 -176.5(3)
C17 O9 La1 O2 27.1(3)
C20 O9 La1 O3 -133.4(3)
C17 O9 La1 O3 70.2(3)
C20 O9 La1 O7 -56.7(3)
C17 O9 La1 O7 147.0(3)
C20 O9 La1 La3 139.4(3)
C17 O9 La1 La3 -17.0(3)
C20 O9 La1 La2 168.7(3)
C17 O9 La1 La2 12.4(4)
C15 O7 La1 O4 -53.1(3)
C12 O7 La1 O4 72.3(2)
C15 O7 La1 O1 -135.6(3)
C12 O7 La1 O1 -10.1(3)
C15 O7 La1 O6 -161.7(3)
C12 O7 La1 O6 -36.2(2)
C15 O7 La1 O8 50.9(4)
C12 O7 La1 O8 176.4(2)
C15 O7 La1 O2 150.2(3)
C12 O7 La1 O2 -84.4(2)
C15 O7 La1 O3 96.8(3)
C12 O7 La1 O3 -137.7(2)
C15 O7 La1 O9 26.8(3)
C12 O7 La1 O9 152.2(2)
C15 O7 La1 La3 161.2(2)
C12 O7 La1 La3 -73.3(3)
C15 O7 La1 La2 -166.7(3)
C12 O7 La1 La2 -41.2(2)
C21 O10 La2 O12 73(2)
C21 O10 La2 O6 -172(2)
C21 O10 La2 O18 -15(2)
C21 O10 La2 O1 162(2)
C21 O10 La2 O2 -96(2)
C21 O10 La2 Na1 33(2)
C21 O10 La2 La1 -148(2)
C21 O10 La2 La3 -46(2)
C26 O12 La2 O10 36.8(5)
Na1 O12 La2 O10 -125.62(10)
C26 O12 La2 O6 -73.6(5)
Na1 O12 La2 O6 123.91(9)
C26 O12 La2 O18 145.3(5)
Na1 O12 La2 O18 -17.15(9)
C26 O12 La2 O1 -139.0(5)
Na1 O12 La2 O1 58.58(9)
C26 O12 La2 O2 -156.3(4)
Na1 O12 La2 O2 41.19(16)
C26 O12 La2 Na1 162.5(5)
C26 O12 La2 La1 -115.8(5)
Na1 O12 La2 La1 81.73(9)
C26 O12 La2 La3 -175.7(5)
Na1 O12 La2 La3 21.84(9)
C11 O6 La2 O10 -27.8(3)
La1 O6 La2 O10 155.69(10)
C11 O6 La2 O12 82.9(3)
La1 O6 La2 O12 -93.65(10)
C11 O6 La2 O18 -172.4(3)
La1 O6 La2 O18 11.12(16)
C11 O6 La2 O1 150.3(3)
La1 O6 La2 O1 -26.20(8)
C11 O6 La2 O2 -145.0(3)
La1 O6 La2 O2 38.49(8)
C11 O6 La2 Na1 126.3(3)
La1 O6 La2 Na1 -50.24(11)
C11 O6 La2 La1 176.5(3)
C11 O6 La2 La3 -177.9(3)
La1 O6 La2 La3 5.55(8)
C41 O18 La2 O10 11.3(3)
La3 O18 La2 O10 -151.82(9)
Na1 O18 La2 O10 118.76(9)
C41 O18 La2 O12 -91.5(3)
La3 O18 La2 O12 105.42(9)
Na1 O18 La2 O12 16.00(9)
C41 O18 La2 O6 154.6(2)
La3 O18 La2 O6 -8.46(15)
Na1 O18 La2 O6 -97.88(13)
C41 O18 La2 O1 -168.5(3)
La3 O18 La2 O1 28.39(8)
Na1 O18 La2 O1 -61.03(8)
C41 O18 La2 O2 127.5(3)
La3 O18 La2 O2 -35.54(7)
Na1 O18 La2 O2 -124.96(9)
C41 O18 La2 Na1 -107.5(3)
La3 O18 La2 Na1 89.42(8)
C41 O18 La2 La1 161.9(2)
La3 O18 La2 La1 -1.24(7)
Na1 O18 La2 La1 -90.65(6)
C41 O18 La2 La3 163.1(3)
Na1 O18 La2 La3 -89.42(8)
La1 O1 La2 O10 53.6(13)
La3 O1 La2 O10 154.9(12)
La1 O1 La2 O12 143.30(10)
La3 O1 La2 O12 -115.45(10)
La1 O1 La2 O6 26.84(8)
La3 O1 La2 O6 128.10(9)
La1 O1 La2 O18 -129.20(9)
La3 O1 La2 O18 -27.94(8)
La1 O1 La2 O2 -50.66(8)
La3 O1 La2 O2 50.60(8)
La1 O1 La2 Na1 -175.48(10)
La3 O1 La2 Na1 -74.23(7)
La3 O1 La2 La1 101.26(10)
La1 O1 La2 La3 -101.26(10)
C1 O2 La2 O10 -1.1(3)
La3 O2 La2 O10 136.38(9)
La1 O2 La2 O10 -130.69(9)
C1 O2 La2 O12 -166.3(2)
La3 O2 La2 O12 -28.85(14)
La1 O2 La2 O12 64.09(13)
C1 O2 La2 O6 94.2(2)
La3 O2 La2 O6 -128.35(9)
La1 O2 La2 O6 -35.42(7)
C1 O2 La2 O18 -103.9(2)
La3 O2 La2 O18 33.53(7)
La1 O2 La2 O18 126.46(8)
C1 O2 La2 O1 174.4(3)
La3 O2 La2 O1 -48.17(7)
La1 O2 La2 O1 44.76(7)
C1 O2 La2 Na1 -140.0(2)
La3 O2 La2 Na1 -2.58(7)
La1 O2 La2 Na1 90.35(6)
C1 O2 La2 La1 129.6(3)
La3 O2 La2 La1 -92.93(8)
C1 O2 La2 La3 -137.4(3)
La1 O2 La2 La3 92.93(8)
O4 La1 La2 O10 -115.45(13)
O1 La1 La2 O10 -175.04(14)
O6 La1 La2 O10 -37.21(15)
O8 La1 La2 O10 133.92(12)
O2 La1 La2 O10 84.17(13)
O3 La1 La2 O10 49.21(12)
O9 La1 La2 O10 103.2(2)
O7 La1 La2 O10 -30.25(13)
La3 La1 La2 O10 136.45(11)
O4 La1 La2 O12 22.18(11)
O1 La1 La2 O12 -37.41(11)
O6 La1 La2 O12 100.41(12)
O8 La1 La2 O12 -88.45(9)
O2 La1 La2 O12 -138.21(10)
O3 La1 La2 O12 -173.16(9)
O9 La1 La2 O12 -119.13(19)
O7 La1 La2 O12 107.37(10)
La3 La1 La2 O12 -85.93(7)
O4 La1 La2 O6 -78.24(12)
O1 La1 La2 O6 -137.83(13)
O8 La1 La2 O6 171.13(11)
O2 La1 La2 O6 121.38(12)
O3 La1 La2 O6 86.42(11)
O9 La1 La2 O6 140.5(2)
O7 La1 La2 O6 6.96(11)
La3 La1 La2 O6 173.66(9)
O4 La1 La2 O18 109.04(9)
O1 La1 La2 O18 49.45(10)
O6 La1 La2 O18 -172.72(11)
O8 La1 La2 O18 -1.59(8)
O2 La1 La2 O18 -51.35(9)
O3 La1 La2 O18 -86.30(8)
O9 La1 La2 O18 -32.27(18)
O7 La1 La2 O18 -165.77(8)
La3 La1 La2 O18 0.93(5)
O4 La1 La2 O1 59.59(11)
O6 La1 La2 O1 137.83(13)
O8 La1 La2 O1 -51.04(10)
O2 La1 La2 O1 -100.79(11)
O3 La1 La2 O1 -135.75(10)
O9 La1 La2 O1 -81.7(2)
O7 La1 La2 O1 144.79(10)
La3 La1 La2 O1 -48.52(8)
O4 La1 La2 O2 160.38(11)
O1 La1 La2 O2 100.79(11)
O6 La1 La2 O2 -121.38(12)
O8 La1 La2 O2 49.75(9)
O3 La1 La2 O2 -34.96(9)
O9 La1 La2 O2 19.08(19)
O7 La1 La2 O2 -114.42(10)
La3 La1 La2 O2 52.28(7)
O4 La1 La2 Na1 63.49(8)
O1 La1 La2 Na1 3.90(9)
O6 La1 La2 Na1 141.73(9)
O8 La1 La2 Na1 -47.14(6)
O2 La1 La2 Na1 -96.89(8)
O3 La1 La2 Na1 -131.85(6)
O9 La1 La2 Na1 -77.82(18)
O7 La1 La2 Na1 148.69(7)
La3 La1 La2 Na1 -44.61(2)
O4 La1 La2 La3 108.11(8)
O1 La1 La2 La3 48.52(8)
O6 La1 La2 La3 -173.66(9)
O8 La1 La2 La3 -2.52(6)
O2 La1 La2 La3 -52.28(7)
O3 La1 La2 La3 -87.23(6)
O9 La1 La2 La3 -33.20(18)
O7 La1 La2 La3 -166.70(6)
C31 O14 La3 O16 -14(3)
C31 O14 La3 O8 -128(3)
C31 O14 La3 O18 76(3)
C31 O14 La3 O1 176(3)
C31 O14 La3 O2 154(3)
C31 O14 La3 Na1 29(4)
C31 O14 La3 La1 -158(3)
C31 O14 La3 La2 106(3)
C36 O16 La3 O14 -89.9(4)
Na1 O16 La3 O14 123.17(10)
C36 O16 La3 O8 22.0(4)
Na1 O16 La3 O8 -124.93(9)
C36 O16 La3 O18 165.1(4)
Na1 O16 La3 O18 18.14(9)
C36 O16 La3 O1 89.5(4)
Na1 O16 La3 O1 -57.44(9)
C36 O16 La3 O2 106.4(4)
Na1 O16 La3 O2 -40.57(15)
C36 O16 La3 Na1 147.0(4)
C36 O16 La3 La1 65.1(4)
Na1 O16 La3 La1 -81.90(8)
C36 O16 La3 La2 126.1(4)
Na1 O16 La3 La2 -20.81(8)
C16 O8 La3 O14 31.5(3)
La1 O8 La3 O14 -149.39(9)
C16 O8 La3 O16 -80.0(3)
La1 O8 La3 O16 99.07(10)
C16 O8 La3 O18 173.3(3)
La1 O8 La3 O18 -7.65(17)
C16 O8 La3 O1 -151.5(3)
La1 O8 La3 O1 27.57(8)
C16 O8 La3 O2 144.3(3)
La1 O8 La3 O2 -36.58(8)
C16 O8 La3 Na1 -124.1(3)
La1 O8 La3 Na1 54.94(10)
C16 O8 La3 La1 -179.1(4)
C16 O8 La3 La2 177.5(3)
La1 O8 La3 La2 -3.46(8)
C41 O18 La3 O14 -14.8(3)
La2 O18 La3 O14 148.00(9)
Na1 O18 La3 O14 -121.45(9)
C41 O18 La3 O16 89.5(3)
La2 O18 La3 O16 -107.75(9)
Na1 O18 La3 O16 -17.20(9)
C41 O18 La3 O8 -156.5(2)
La2 O18 La3 O8 6.31(16)
Na1 O18 La3 O8 96.86(13)
C41 O18 La3 O1 168.8(3)
La2 O18 La3 O1 -28.44(8)
Na1 O18 La3 O1 62.11(8)
C41 O18 La3 O2 -127.5(3)
La2 O18 La3 O2 35.30(7)
Na1 O18 La3 O2 125.84(9)
C41 O18 La3 Na1 106.7(3)
La2 O18 La3 Na1 -90.55(9)
C41 O18 La3 La1 -161.5(2)
La2 O18 La3 La1 1.24(7)
Na1 O18 La3 La1 91.79(6)
C41 O18 La3 La2 -162.8(3)
Na1 O18 La3 La2 90.55(9)
La1 O1 La3 O14 28.6(14)
La2 O1 La3 O14 -72.8(14)
La1 O1 La3 O16 -141.69(10)
La2 O1 La3 O16 116.89(9)
La1 O1 La3 O8 -28.61(8)
La2 O1 La3 O8 -130.03(9)
La1 O1 La3 O18 129.45(9)
La2 O1 La3 O18 28.03(8)
La1 O1 La3 O2 51.19(8)
La2 O1 La3 O2 -50.23(8)
La1 O1 La3 Na1 176.65(10)
La2 O1 La3 Na1 75.23(7)
La2 O1 La3 La1 -101.42(9)
La1 O1 La3 La2 101.42(9)
C1 O2 La3 O14 4.5(3)
La2 O2 La3 O14 -133.03(8)
La1 O2 La3 O14 133.33(8)
C1 O2 La3 O16 167.0(2)
La2 O2 La3 O16 29.48(14)
La1 O2 La3 O16 -64.16(13)
C1 O2 La3 O8 -94.7(2)
La2 O2 La3 O8 127.79(9)
La1 O2 La3 O8 34.15(8)
C1 O2 La3 O18 103.8(2)
La2 O2 La3 O18 -33.73(7)
La1 O2 La3 O18 -127.37(9)
C1 O2 La3 O1 -174.0(3)
La2 O2 La3 O1 48.46(7)
La1 O2 La3 O1 -45.18(7)
C1 O2 La3 Na1 140.1(2)
La2 O2 La3 Na1 2.62(7)
La1 O2 La3 Na1 -91.02(6)
C1 O2 La3 La1 -128.9(3)
La2 O2 La3 La1 93.64(8)
C1 O2 La3 La2 137.5(3)
La1 O2 La3 La2 -93.64(8)
O4 La1 La3 O14 126.55(12)
O1 La1 La3 O14 -177.51(13)
O6 La1 La3 O14 -124.95(11)
O8 La1 La3 O14 47.05(13)
O2 La1 La3 O14 -77.50(12)
O3 La1 La3 O14 -30.15(11)
O9 La1 La3 O14 40.60(11)
O7 La1 La3 O14 -92.16(19)
La2 La1 La3 O14 -129.02(10)
O4 La1 La3 O16 -15.82(10)
O1 La1 La3 O16 40.12(11)
O6 La1 La3 O16 92.68(9)
O8 La1 La3 O16 -95.32(11)
O2 La1 La3 O16 140.13(10)
O3 La1 La3 O16 -172.52(9)
O9 La1 La3 O16 -101.77(9)
O7 La1 La3 O16 125.47(18)
La2 La1 La3 O16 88.61(7)
O4 La1 La3 O8 79.50(12)
O1 La1 La3 O8 135.44(12)
O6 La1 La3 O8 -172.00(11)
O2 La1 La3 O8 -124.54(12)
O3 La1 La3 O8 -77.20(10)
O9 La1 La3 O8 -6.44(10)
O7 La1 La3 O8 -139.20(19)
La2 La1 La3 O8 -176.07(9)
O4 La1 La3 O18 -105.36(10)
O1 La1 La3 O18 -49.43(10)
O6 La1 La3 O18 3.13(8)
O8 La1 La3 O18 175.13(11)
O2 La1 La3 O18 50.59(9)
O3 La1 La3 O18 97.93(8)
O9 La1 La3 O18 168.69(8)
O7 La1 La3 O18 35.93(17)
La2 La1 La3 O18 -0.94(6)
O4 La1 La3 O1 -55.94(11)
O6 La1 La3 O1 52.56(10)
O8 La1 La3 O1 -135.44(12)
O2 La1 La3 O1 100.01(11)
O3 La1 La3 O1 147.36(10)
O9 La1 La3 O1 -141.89(10)
O7 La1 La3 O1 85.35(18)
La2 La1 La3 O1 48.49(8)
O4 La1 La3 O2 -155.95(11)
O1 La1 La3 O2 -100.01(11)
O6 La1 La3 O2 -47.46(10)
O8 La1 La3 O2 124.54(12)
O3 La1 La3 O2 47.34(9)
O9 La1 La3 O2 118.10(10)
O7 La1 La3 O2 -14.66(18)
La2 La1 La3 O2 -51.52(8)
O4 La1 La3 Na1 -58.86(8)
O1 La1 La3 Na1 -2.93(8)
O6 La1 La3 Na1 49.63(6)
O8 La1 La3 Na1 -138.37(9)
O2 La1 La3 Na1 97.09(8)
O3 La1 La3 Na1 144.43(6)
O9 La1 La3 Na1 -144.81(6)
O7 La1 La3 Na1 82.43(17)
La2 La1 La3 Na1 45.56(2)
O4 La1 La3 La2 -104.43(8)
O1 La1 La3 La2 -48.49(8)
O6 La1 La3 La2 4.07(6)
O8 La1 La3 La2 176.07(9)
O2 La1 La3 La2 51.52(8)
O3 La1 La3 La2 98.87(5)
O9 La1 La3 La2 169.62(6)
O7 La1 La3 La2 36.86(16)
O10 La2 La3 O14 -2.10(15)
O12 La2 La3 O14 -123.32(12)
O6 La2 La3 O14 125.47(11)
O18 La2 La3 O14 -49.00(13)
O1 La2 La3 O14 175.07(13)
O2 La2 La3 O14 76.71(12)
Na1 La2 La3 O14 -106.31(10)
La1 La2 La3 O14 129.60(10)
O10 La2 La3 O16 120.72(13)
O12 La2 La3 O16 -0.51(9)
O6 La2 La3 O16 -111.71(9)
O18 La2 La3 O16 73.82(10)
O1 La2 La3 O16 -62.11(10)
O2 La2 La3 O16 -160.47(10)
Na1 La2 La3 O16 16.51(7)
La1 La2 La3 O16 -107.59(6)
O10 La2 La3 O8 -129.09(13)
O12 La2 La3 O8 109.69(9)
O6 La2 La3 O8 -1.52(8)
O18 La2 La3 O8 -175.99(10)
O1 La2 La3 O8 48.08(10)
O2 La2 La3 O8 -50.28(9)
Na1 La2 La3 O8 126.70(6)
La1 La2 La3 O8 2.61(6)
O10 La2 La3 O18 46.90(14)
O12 La2 La3 O18 -74.33(11)
O6 La2 La3 O18 174.47(10)
O1 La2 La3 O18 -135.93(12)
O2 La2 La3 O18 125.71(11)
Na1 La2 La3 O18 -57.31(9)
La1 La2 La3 O18 178.59(8)
O10 La2 La3 O1 -177.17(14)
O12 La2 La3 O1 61.61(11)
O6 La2 La3 O1 -49.60(10)
O18 La2 La3 O1 135.93(12)
O2 La2 La3 O1 -98.36(11)
Na1 La2 La3 O1 78.62(9)
La1 La2 La3 O1 -45.47(8)
O10 La2 La3 O2 -78.81(13)
O12 La2 La3 O2 159.97(10)
O6 La2 La3 O2 48.76(9)
O18 La2 La3 O2 -125.71(11)
O1 La2 La3 O2 98.36(11)
Na1 La2 La3 O2 176.98(8)
La1 La2 La3 O2 52.88(7)
O10 La2 La3 Na1 104.21(12)
O12 La2 La3 Na1 -17.01(7)
O6 La2 La3 Na1 -128.22(6)
O18 La2 La3 Na1 57.31(9)
O1 La2 La3 Na1 -78.62(9)
O2 La2 La3 Na1 -176.98(8)
La1 La2 La3 Na1 -124.09(3)
O10 La2 La3 La1 -131.69(11)
O12 La2 La3 La1 107.08(7)
O6 La2 La3 La1 -4.12(6)
O18 La2 La3 La1 -178.59(8)
O1 La2 La3 La1 45.47(8)
O2 La2 La3 La1 -52.88(7)
Na1 La2 La3 La1 124.09(3)
C40 O17 Na1 O19 74.6(4)
C37 O17 Na1 O19 -70.8(3)
C40 O17 Na1 O12 -75.7(4)
C37 O17 Na1 O12 138.9(2)
C40 O17 Na1 O13 -13.8(4)
C37 O17 Na1 O13 -159.2(3)
C40 O17 Na1 O16 161.1(4)
C37 O17 Na1 O16 15.7(2)
C40 O17 Na1 O18 137.2(4)
C37 O17 Na1 O18 -8.2(4)
C40 O17 Na1 La3 165.6(3)
C37 O17 Na1 La3 20.2(3)
C40 O17 Na1 La2 -120.1(4)
C37 O17 Na1 La2 94.5(3)
C45 O19 Na1 O17 10.1(3)
C42 O19 Na1 O17 144.3(2)
C45 O19 Na1 O12 157.4(3)
C42 O19 Na1 O12 -68.5(3)
C45 O19 Na1 O13 96.4(3)
C42 O19 Na1 O13 -129.5(2)
C45 O19 Na1 O16 -60.4(3)
C42 O19 Na1 O16 73.7(2)
C45 O19 Na1 O18 -142.9(3)
C42 O19 Na1 O18 -8.8(2)
C45 O19 Na1 La3 -100.6(3)
C42 O19 Na1 La3 33.5(2)
C45 O19 Na1 La2 -162.3(3)
C42 O19 Na1 La2 -28.2(2)
C26 O12 Na1 O17 42.2(3)
La2 O12 Na1 O17 -147.48(11)
C26 O12 Na1 O19 -97.1(3)
La2 O12 Na1 O19 73.28(16)
C26 O12 Na1 O13 -28.0(2)
La2 O12 Na1 O13 142.40(12)
C26 O12 Na1 O16 133.7(2)
La2 O12 Na1 O16 -55.92(15)
C26 O12 Na1 O18 -153.3(2)
La2 O12 Na1 O18 17.07(9)
C26 O12 Na1 La3 165.9(2)
La2 O12 Na1 La3 -23.77(9)
C26 O12 Na1 La2 -170.4(3)
C27 O13 Na1 O17 -131.2(3)
C30 O13 Na1 O17 83.8(3)
C27 O13 Na1 O19 132.8(2)
C30 O13 Na1 O19 -12.1(3)
C27 O13 Na1 O12 -2.2(2)
C30 O13 Na1 O12 -147.2(3)
C27 O13 Na1 O16 -143.5(3)
C30 O13 Na1 O16 71.5(4)
C27 O13 Na1 O18 64.3(3)
C30 O13 Na1 O18 -80.7(3)
C27 O13 Na1 La3 50.8(4)
C30 O13 Na1 La3 -94.2(4)
C27 O13 Na1 La2 20.7(2)
C30 O13 Na1 La2 -124.3(3)
C36 O16 Na1 O17 13.7(2)
La3 O16 Na1 O17 173.52(12)
C36 O16 Na1 O19 110.3(2)
La3 O16 Na1 O19 -89.84(10)
C36 O16 Na1 O12 -105.5(2)
La3 O16 Na1 O12 54.28(15)
C36 O16 Na1 O13 26.6(4)
La3 O16 Na1 O13 -173.5(2)
C36 O16 Na1 O18 -177.8(2)
La3 O16 Na1 O18 -17.94(9)
C36 O16 Na1 La3 -159.8(3)
C36 O16 Na1 La2 -137.5(2)
La3 O16 Na1 La2 22.30(9)
C41 O18 Na1 O17 -92.0(3)
La3 O18 Na1 O17 39.1(2)
La2 O18 Na1 O17 137.8(2)
C41 O18 Na1 O19 -23.7(2)
La3 O18 Na1 O19 107.44(10)
La2 O18 Na1 O19 -153.87(10)
C41 O18 Na1 O12 114.9(2)
La3 O18 Na1 O12 -113.95(9)
La2 O18 Na1 O12 -15.26(8)
C41 O18 Na1 O13 54.5(2)
La3 O18 Na1 O13 -174.39(10)
La2 O18 Na1 O13 -75.70(12)
C41 O18 Na1 O16 -114.7(2)
La3 O18 Na1 O16 16.38(8)
La2 O18 Na1 O16 115.07(9)
C41 O18 Na1 La3 -131.1(2)
La2 O18 Na1 La3 98.69(8)
C41 O18 Na1 La2 130.2(2)
La3 O18 Na1 La2 -98.69(8)
O14 La3 Na1 O17 -81.78(12)
O16 La3 Na1 O17 -6.54(12)
O8 La3 Na1 O17 69.89(12)
O18 La3 Na1 O17 -160.89(13)
O1 La3 Na1 O17 100.43(11)
O2 La3 Na1 O17 147.00(10)
La1 La3 Na1 O17 102.56(9)
La2 La3 Na1 O17 149.10(10)
O14 La3 Na1 O19 14.02(11)
O16 La3 Na1 O19 89.26(12)
O8 La3 Na1 O19 165.69(10)
O18 La3 Na1 O19 -65.09(10)
O1 La3 Na1 O19 -163.77(10)
O2 La3 Na1 O19 -117.20(9)
La1 La3 Na1 O19 -161.64(7)
La2 La3 Na1 O19 -115.10(7)
O14 La3 Na1 O12 145.40(10)
O16 La3 Na1 O12 -139.37(13)
O8 La3 Na1 O12 -62.94(11)
O18 La3 Na1 O12 66.29(10)
O1 La3 Na1 O12 -32.40(9)
O2 La3 Na1 O12 14.18(9)
La1 La3 Na1 O12 -30.27(7)
La2 La3 Na1 O12 16.27(7)
O14 La3 Na1 O13 96.0(3)
O16 La3 Na1 O13 171.3(3)
O8 La3 Na1 O13 -112.3(3)
O18 La3 Na1 O13 16.9(3)
O1 La3 Na1 O13 -81.8(3)
O2 La3 Na1 O13 -35.2(3)
La1 La3 Na1 O13 -79.6(3)
La2 La3 Na1 O13 -33.1(3)
O14 La3 Na1 O16 -75.24(13)
O8 La3 Na1 O16 76.43(12)
O18 La3 Na1 O16 -154.34(13)
O1 La3 Na1 O16 106.97(11)
O2 La3 Na1 O16 153.55(11)
La1 La3 Na1 O16 109.10(10)
La2 La3 Na1 O16 155.64(10)
O14 La3 Na1 O18 79.11(11)
O16 La3 Na1 O18 154.34(13)
O8 La3 Na1 O18 -129.23(11)
O1 La3 Na1 O18 -98.69(10)
O2 La3 Na1 O18 -52.11(9)
La1 La3 Na1 O18 -96.55(8)
La2 La3 Na1 O18 -50.02(8)
O14 La3 Na1 La2 129.13(8)
O16 La3 Na1 La2 -155.64(10)
O8 La3 Na1 La2 -79.21(8)
O18 La3 Na1 La2 50.02(8)
O1 La3 Na1 La2 -48.67(6)
O2 La3 Na1 La2 -2.09(5)
La1 La3 Na1 La2 -46.536(17)
O10 La2 Na1 O17 138.6(2)
O12 La2 Na1 O17 67.1(2)
O6 La2 Na1 O17 -10.7(2)
O18 La2 Na1 O17 -137.4(2)
O1 La2 Na1 O17 -37.70(19)
O2 La2 Na1 O17 -84.6(2)
La1 La2 Na1 O17 -40.56(19)
La3 La2 Na1 O17 -86.74(19)
O10 La2 Na1 O19 -57.19(13)
O12 La2 Na1 O19 -128.68(14)
O6 La2 Na1 O19 153.53(11)
O18 La2 Na1 O19 26.83(11)
O1 La2 Na1 O19 126.52(11)
O2 La2 Na1 O19 79.57(10)
La1 La2 Na1 O19 123.66(9)
La3 La2 Na1 O19 77.47(9)
O10 La2 Na1 O12 71.49(14)
O6 La2 Na1 O12 -77.80(13)
O18 La2 Na1 O12 155.50(13)
O1 La2 Na1 O12 -104.81(12)
O2 La2 Na1 O12 -151.75(11)
La1 La2 Na1 O12 -107.66(10)
La3 La2 Na1 O12 -153.85(11)
O10 La2 Na1 O13 35.91(12)
O12 La2 Na1 O13 -35.59(12)
O6 La2 Na1 O13 -113.38(11)
O18 La2 Na1 O13 119.92(11)
O1 La2 Na1 O13 -140.39(10)
O2 La2 Na1 O13 172.66(9)
La1 La2 Na1 O13 -143.25(8)
La3 La2 Na1 O13 170.56(9)
O10 La2 Na1 O16 -150.43(11)
O12 La2 Na1 O16 138.08(13)
O6 La2 Na1 O16 60.28(11)
O18 La2 Na1 O16 -66.42(10)
O1 La2 Na1 O16 33.27(9)
O2 La2 Na1 O16 -13.68(9)
La1 La2 Na1 O16 30.41(7)
La3 La2 Na1 O16 -15.78(7)
O10 La2 Na1 O18 -84.01(12)
O12 La2 Na1 O18 -155.50(13)
O6 La2 Na1 O18 126.70(11)
O1 La2 Na1 O18 99.69(10)
O2 La2 Na1 O18 52.74(9)
La1 La2 Na1 O18 96.83(8)
La3 La2 Na1 O18 50.64(8)
O10 La2 Na1 La3 -134.66(9)
O12 La2 Na1 La3 153.85(11)
O6 La2 Na1 La3 76.06(8)
O18 La2 Na1 La3 -50.64(8)
O1 La2 Na1 La3 49.05(6)
O2 La2 Na1 La3 2.10(5)
La1 La2 Na1 La3 46.189(18)
